data_7213513
loop_
_publ_author_name
'Lera, Manuel'
'Blake, Alexander J.'
'Wilson, Claire'
'Mascal, Mark'

_publ_section_title
;
 Azatriquinanes. Part 4.1 The chemistry of azatriquinenamine and its
 bromination productsElectronic supplementary information (ESI) available:
 1H-NMR spectra for all new compounds described in this work. See
 http://www.rsc.org/suppdata/p1/b1/b107707d/
;
_journal_issue 23
_journal_name_full 'Journal of the Chemical Society, Perkin Transactions 1'
_journal_page_first 3145
_journal_paper_doi 10.1039/b107707d
_journal_year 2001
_chemical_formula_moiety 'C9 H8 Br N O'
_chemical_formula_sum 'C9 H8 Br N O'
_chemical_formula_weight 226.07
_chemical_name_systematic ?
_space_group_IT_number 2
_symmetry_cell_setting triclinic
_symmetry_space_group_name_Hall '-P 1'
_symmetry_space_group_name_H-M 'P -1'
_atom_sites_solution_hydrogens geom
_atom_sites_solution_primary direct
_audit_creation_method SHELXL-97
_cell_angle_alpha 70.19(3)
_cell_angle_beta 68.20(3)
_cell_angle_gamma 62.54(3)
_cell_formula_units_Z 2
_cell_length_a 7.471(3)
_cell_length_b 7.526(4)
_cell_length_c 9.411(4)
_cell_measurement_reflns_used 16
_cell_measurement_temperature 298(2)
_cell_measurement_theta_max 16
_cell_measurement_theta_min 15
_cell_volume 426.8(4)
_computing_cell_refinement STADI4
_computing_data_collection 'STADI4 (Stoe & Cie, 1997a)'
_computing_data_reduction 'X-RED (Stoe & Cie, 1997b)'
_computing_molecular_graphics 'SHELXTL/PC (Sheldrick, 1994)'
_computing_publication_material 'SHELXL-97; PLATON (Spek, 1999)'
_computing_structure_refinement 'SHELXL-97 (Sheldrick, 1997)'
_computing_structure_solution 'SHELXS-97 (Sheldrick, 1990)'
_diffrn_ambient_temperature 298(2)
_diffrn_measured_fraction_theta_full 0.988
_diffrn_measured_fraction_theta_max 0.988
_diffrn_measurement_device_type 'Stoe Stadi-4 four-circle'
_diffrn_measurement_method omega/theta
_diffrn_radiation_monochromator graphite
_diffrn_radiation_source 'fine-focus sealed tube'
_diffrn_radiation_type MoK\a
_diffrn_radiation_wavelength 0.71073
_diffrn_reflns_av_R_equivalents 0.047
_diffrn_reflns_av_sigmaI/netI 0.048
_diffrn_reflns_limit_h_max 9
_diffrn_reflns_limit_h_min -8
_diffrn_reflns_limit_k_max 9
_diffrn_reflns_limit_k_min -9
_diffrn_reflns_limit_l_max 11
_diffrn_reflns_limit_l_min -11
_diffrn_reflns_number 2857
_diffrn_reflns_theta_full 25.99
_diffrn_reflns_theta_max 25.99
_diffrn_reflns_theta_min 3.12
_diffrn_standards_decay_% 'random variation +-5.1'
_diffrn_standards_interval_time 60
_diffrn_standards_number 3
_exptl_absorpt_coefficient_mu 4.761
_exptl_absorpt_correction_T_max 0.721
_exptl_absorpt_correction_T_min 0.270
_exptl_absorpt_correction_type numerical
_exptl_absorpt_process_details 'X-RED (Stoe & Cie, 1997b)'
_exptl_crystal_colour colourless
_exptl_crystal_density_diffrn 1.759
_exptl_crystal_density_meas ?
_exptl_crystal_density_method 'not measured'
_exptl_crystal_description plate
_exptl_crystal_F_000 224
_exptl_crystal_size_max 0.46
_exptl_crystal_size_mid 0.31
_exptl_crystal_size_min 0.07
_refine_diff_density_max 0.58
_refine_diff_density_min -0.44
_refine_diff_density_rms 0.08
_refine_ls_extinction_expression Fc^*^=kFc[1+0.001xFc^2^\l^3^/sin(2\q)]^-1/4^
_refine_ls_extinction_method SHELXL
_refine_ls_goodness_of_fit_ref 1.18
_refine_ls_hydrogen_treatment 'riding model'
_refine_ls_matrix_type full
_refine_ls_number_parameters 109
_refine_ls_number_reflns 1658
_refine_ls_number_restraints 0
_refine_ls_restrained_S_all 1.18
_refine_ls_R_factor_all 0.0578
_refine_ls_R_factor_gt 0.0426
_refine_ls_shift/su_max 0.001
_refine_ls_shift/su_mean 0.000
_refine_ls_structure_factor_coef Fsqd
_refine_ls_weighting_details 'calc w=1/[\s^2^(Fo^2^)+(0.027P)^2^+0.515P] where P=(Fo^2^+2Fc^2^)/3'
_refine_ls_weighting_scheme calc
_refine_ls_wR_factor_gt 0.0891
_refine_ls_wR_factor_ref 0.0986
_reflns_number_gt 1360
_reflns_number_total 1658
_reflns_threshold_expression >2sigma(I)
_cod_data_source_file b107707dsup1.cif
_cod_data_source_block compound_11
_cod_depositor_comments
;
The following automatic conversions were performed:
'_atom_site_symetry_multiplicity' tag replaced with
'_atom_site_symmetry_multiplicity'.

Automatic conversion script
Id: cif_correct_tags 1440 2010-10-19 06:21:57Z saulius 

The following automatic conversions were performed:

'_symmetry_cell_setting' value 'Triclinic' changed to 'triclinic'
according to /home/saulius/struct/CIF-dictionaries/cif_core.dic
dictionary named 'cif_core.dic' version 2.4.2 from
2011-04-26.

'_geom_bond_publ_flag' value 'Yes' changed to 'yes'
according to /home/saulius/struct/CIF-dictionaries/cif_core.dic
dictionary named 'cif_core.dic' version 2.4.2 from 2011-04-26 (5
times).

'_geom_angle_publ_flag' value 'Yes' changed to 'yes'
according to /home/saulius/struct/CIF-dictionaries/cif_core.dic
dictionary named 'cif_core.dic' version 2.4.2 from 2011-04-26 (5
times).

Automatic conversion script
Id: cif_fix_values 1891 2012-01-12 08:04:46Z andrius 

The following automatic conversions were performed:

'_exptl_crystal_density_meas' value 'not measured' was changed to '?'
- the value is perceived as not measured.

Automatic conversion script
Id: cif_fix_values 3008 2015-01-20 13:52:24Z robertas 

The following automatic conversions were performed:

'_atom_sites_solution_hydrogens' value 'geometrically placed' was
changed to 'geom'.

Automatic conversion script
Id: cif_fix_values 6452 2018-10-05 10:23:21Z andrius 
;
_cod_original_cell_volume 426.8(3)
_cod_original_sg_symbol_H-M P-1
_cod_database_code 7213513

loop_
_symmetry_equiv_pos_as_xyz
'x, y, z'
'-x, -y, -z'

loop_
_atom_site_label
_atom_site_type_symbol
_atom_site_fract_x
_atom_site_fract_y
_atom_site_fract_z
_atom_site_U_iso_or_equiv
_atom_site_adp_type
_atom_site_occupancy
_atom_site_symmetry_multiplicity
_atom_site_calc_flag
_atom_site_refinement_flags
N N 0.8043(5) 0.0828(5) 0.1806(4) 0.0379(8) Uani 1 1 d .
C1 C 0.5488(7) 0.3949(7) 0.2514(6) 0.0434(10) Uani 1 1 d .
O1 O 0.4116(5) 0.5655(5) 0.2443(5) 0.0584(9) Uani 1 1 d .
C2 C 0.6725(7) 0.2801(7) 0.3631(6) 0.0504(12) Uani 1 1 d .
H2 H 0.6643 0.3244 0.4472 0.060 Uiso 1 1 calc R
C3 C 0.8029(7) 0.0962(7) 0.3240(5) 0.0428(10) Uani 1 1 d .
C4 C 0.9207(8) -0.1107(8) 0.4034(6) 0.0580(13) Uani 1 1 d .
H4A H 0.8760 -0.1246 0.5161 0.070 Uiso 1 1 calc R
H4B H 1.0698 -0.1431 0.3681 0.070 Uiso 1 1 calc R
C5 C 0.8620(9) -0.2452(8) 0.3519(6) 0.0603(13) Uani 1 1 d .
H5A H 0.7467 -0.2764 0.4307 0.072 Uiso 1 1 calc R
H5B H 0.9799 -0.3724 0.3347 0.072 Uiso 1 1 calc R
C6 C 0.7981(7) -0.1181(7) 0.1979(6) 0.0458(11) Uani 1 1 d .
H6 H 0.8968 -0.1827 0.1094 0.055 Uiso 1 1 calc R
C7 C 0.5770(7) -0.0555(7) 0.1960(5) 0.0465(11) Uani 1 1 d .
H7 H 0.5142 -0.1462 0.2158 0.056 Uiso 1 1 calc R
C8 C 0.4840(7) 0.1446(7) 0.1627(5) 0.0400(10) Uani 1 1 d .
Br Br 0.20954(8) 0.29222(8) 0.13938(6) 0.0543(2) Uani 1 1 d .
C9 C 0.6207(6) 0.2546(6) 0.1372(5) 0.0385(9) Uani 1 1 d .
H9 H 0.6547 0.3246 0.0280 0.046 Uiso 1 1 calc R

loop_
_atom_site_aniso_label
_atom_site_aniso_U_11
_atom_site_aniso_U_22
_atom_site_aniso_U_33
_atom_site_aniso_U_23
_atom_site_aniso_U_13
_atom_site_aniso_U_12
N 0.0317(18) 0.045(2) 0.0342(18) -0.0098(15) -0.0022(15) -0.0163(16)
C1 0.038(2) 0.040(3) 0.055(3) -0.011(2) -0.006(2) -0.021(2)
O1 0.054(2) 0.0421(19) 0.077(2) -0.0165(17) -0.0172(18) -0.0129(17)
C2 0.044(3) 0.057(3) 0.060(3) -0.024(2) -0.019(2) -0.015(2)
C3 0.035(2) 0.053(3) 0.043(2) -0.014(2) -0.0100(19) -0.016(2)
C4 0.054(3) 0.061(3) 0.049(3) -0.013(2) -0.022(2) -0.006(3)
C5 0.056(3) 0.046(3) 0.061(3) -0.004(2) -0.016(3) -0.010(2)
C6 0.044(3) 0.039(2) 0.050(3) -0.016(2) -0.007(2) -0.011(2)
C7 0.055(3) 0.045(3) 0.051(3) -0.014(2) -0.013(2) -0.025(2)
C8 0.039(2) 0.049(3) 0.037(2) -0.009(2) -0.0107(19) -0.020(2)
Br 0.0415(3) 0.0684(4) 0.0584(4) -0.0161(2) -0.0152(2) -0.0216(2)
C9 0.035(2) 0.042(2) 0.037(2) -0.0053(18) -0.0046(18) -0.0189(19)

loop_
_atom_type_symbol
_atom_type_description
_atom_type_scat_dispersion_real
_atom_type_scat_dispersion_imag
_atom_type_scat_source
C C 0.0033 0.0016 'International Tables Vol C Tables 4.2.6.8 and 6.1.1.4'
H H 0.0000 0.0000 'International Tables Vol C Tables 4.2.6.8 and 6.1.1.4'
N N 0.0061 0.0033 'International Tables Vol C Tables 4.2.6.8 and 6.1.1.4'
O O 0.0106 0.0060 'International Tables Vol C Tables 4.2.6.8 and 6.1.1.4'
Br Br -0.2901 2.4595 'International Tables Vol C Tables 4.2.6.8 and 6.1.1.4'

loop_
_geom_angle_atom_site_label_1
_geom_angle_atom_site_label_2
_geom_angle_atom_site_label_3
_geom_angle
_geom_angle_publ_flag
C3 N C6 108.1(4) yes
C3 N C9 106.8(3) yes
C6 N C9 112.3(3) yes
O1 C1 C2 129.6(4) ?
O1 C1 C9 124.6(4) ?
C2 C1 C9 105.9(4) ?
C3 C2 C1 107.9(4) ?
C2 C3 N 113.6(4) ?
C2 C3 C4 137.1(4) yes
N C3 C4 108.3(4) ?
C3 C4 C5 101.5(4) ?
C4 C5 C6 105.5(4) ?
N C6 C7 101.3(3) ?
N C6 C5 104.0(4) ?
C7 C6 C5 117.9(4) ?
C6 C7 C8 110.9(4) yes
C7 C8 C9 113.6(4) ?
C7 C8 Br 125.9(3) ?
C9 C8 Br 120.5(3) ?
N C9 C8 100.5(3) ?
N C9 C1 103.6(3) ?
C8 C9 C1 116.5(3) ?

loop_
_geom_bond_atom_site_label_1
_geom_bond_atom_site_label_2
_geom_bond_distance
_geom_bond_publ_flag
N C3 1.383(5) yes
N C6 1.486(5) yes
N C9 1.464(6) yes
C1 O1 1.218(5) yes
C1 C2 1.440(7) ?
C1 C9 1.542(6) ?
C2 C3 1.355(6) ?
C3 C4 1.481(7) ?
C4 C5 1.533(7) ?
C5 C6 1.548(7) ?
C6 C7 1.500(7) ?
C7 C8 1.314(6) yes
C8 C9 1.499(6) ?
C8 Br 1.886(4) ?

loop_
_geom_torsion_atom_site_label_1
_geom_torsion_atom_site_label_2
_geom_torsion_atom_site_label_3
_geom_torsion_atom_site_label_4
_geom_torsion
O1 C1 C2 C3 179.1(5)
C9 C1 C2 C3 0.3(5)
C1 C2 C3 N 9.3(6)
C1 C2 C3 C4 -157.4(6)
C9 N C3 C2 -15.2(5)
C6 N C3 C2 -136.2(4)
C9 N C3 C4 155.3(4)
C6 N C3 C4 34.3(5)
C2 C3 C4 C5 131.2(6)
N C3 C4 C5 -36.0(5)
C3 C4 C5 C6 23.7(5)
C3 N C6 C7 105.8(4)
C9 N C6 C7 -11.8(4)
C3 N C6 C5 -17.1(5)
C9 N C6 C5 -134.6(4)
C4 C5 C6 N -5.3(5)
C4 C5 C6 C7 -116.5(5)
N C6 C7 C8 7.2(5)
C5 C6 C7 C8 119.9(5)
C6 C7 C8 C9 -0.4(5)
C6 C7 C8 Br 177.4(3)
C3 N C9 C8 -106.9(4)
C6 N C9 C8 11.4(4)
C3 N C9 C1 13.9(4)
C6 N C9 C1 132.2(4)
C7 C8 C9 N -6.7(5)
Br C8 C9 N 175.4(3)
C7 C8 C9 C1 -117.8(5)
Br C8 C9 C1 64.3(5)
O1 C1 C9 N 172.4(4)
C2 C1 C9 N -8.7(5)
O1 C1 C9 C8 -78.3(6)
C2 C1 C9 C8 100.5(4)
